data_7048991
loop_
_publ_author_name
'Bachmann, Michael'
'Fessler, Reto'
'Blacque, Olivier'
'Venkatesan, Koushik'

_publ_section_title
;
 Towards blue emitting monocyclometalated gold(iii) complexes - synthesis,
 characterization and photophysical investigations.
;
_journal_issue 21
_journal_name_full 'Dalton transactions (Cambridge, England : 2003)'
_journal_page_first 7320
_journal_page_last 7330
_journal_paper_doi 10.1039/c8dt05034a
_journal_volume 48
_journal_year 2019
_chemical_formula_moiety 'C18 H7 Au Cl F8 N O'
_chemical_formula_sum 'C18 H7 Au Cl F8 N O'
_chemical_formula_weight 637.66
_space_group_crystal_system orthorhombic
_space_group_IT_number 61
_space_group_name_Hall '-P 2ac 2ab'
_space_group_name_H-M_alt 'P b c a'
_symmetry_space_group_name_Hall '-P 2ac 2ab'
_symmetry_space_group_name_H-M 'P b c a'
_atom_sites_solution_hydrogens geom
_atom_sites_solution_primary dual
_audit_creation_date 2018-09-21
_audit_creation_method
;
Olex2 1.2
(compiled 2018.05.29 svn.r3508 for OlexSys, GUI svn.r5506)
;
_audit_update_record
;
2018-09-24 deposited with the CCDC.
2019-02-12 downloaded from the CCDC.
;
_cell_angle_alpha 90
_cell_angle_beta 90
_cell_angle_gamma 90
_cell_formula_units_Z 16
_cell_length_a 13.40689(16)
_cell_length_b 15.13771(19)
_cell_length_c 35.2684(5)
_cell_measurement_reflns_used 20911
_cell_measurement_temperature 183(1)
_cell_measurement_theta_max 29.1690
_cell_measurement_theta_min 2.6530
_cell_volume 7157.71(16)
_computing_cell_refinement 'CrysAlisPro 1.171.39.13a (Rigaku OD, 2015)'
_computing_data_collection 'CrysAlisPro 1.171.39.13a (Rigaku OD, 2015)'
_computing_data_reduction 'CrysAlisPro 1.171.39.13a (Rigaku OD, 2015)'
_computing_molecular_graphics 'Olex2 (Dolomanov et al., 2009)'
_computing_publication_material 'Olex2 (Dolomanov et al., 2009)'
_computing_structure_refinement 'ShelXL (Sheldrick, 2015b)'
_computing_structure_solution 'ShelXT (Sheldrick, 2015a)'
_diffrn_ambient_temperature 183(1)
_diffrn_detector 'CCD plate'
_diffrn_detector_area_resol_mean 10.3801
_diffrn_detector_type Atlas
_diffrn_measured_fraction_theta_full 0.999
_diffrn_measured_fraction_theta_max 0.999
_diffrn_measurement_details
;
List of Runs (angles in degrees, time in seconds):

  # Type    Start    End  Width  t~exp~   \w     \q     \k     \f   Frames
#--------------------------------------------------------------------------
  1  \w    -42.00  62.00   0.50   60.00    --  -11.99  57.00-120.00  208
  2  \w    -38.00  64.00   0.50   60.00    --  -11.99  37.00 -30.00  204
  3  \w    -86.00  -4.00   0.50   60.00    --  -11.99 -57.00-120.00  164
  4  \w   -100.00 -91.00   0.50   60.00    --  -11.99 178.00   0.00   18
;
_diffrn_measurement_device 'four-circle diffractometer'
_diffrn_measurement_device_type 'SuperNova, Dual, Cu at home/near, Atlas'
_diffrn_measurement_method '\w scans'
_diffrn_orient_matrix_type 'CrysAlisPro convention (1999,Acta A55,543-557)'
_diffrn_orient_matrix_UB_11 0.0203686000
_diffrn_orient_matrix_UB_12 -0.0052242000
_diffrn_orient_matrix_UB_13 -0.0184307000
_diffrn_orient_matrix_UB_21 -0.0125976000
_diffrn_orient_matrix_UB_22 0.0443684000
_diffrn_orient_matrix_UB_23 -0.0043431000
_diffrn_orient_matrix_UB_31 0.0471674000
_diffrn_orient_matrix_UB_32 0.0140979000
_diffrn_orient_matrix_UB_33 0.0067961000
_diffrn_radiation_monochromator mirror
_diffrn_radiation_probe x-ray
_diffrn_radiation_type MoK\a
_diffrn_radiation_wavelength 0.71073
_diffrn_reflns_av_R_equivalents 0.0333
_diffrn_reflns_av_unetI/netI 0.0198
_diffrn_reflns_Laue_measured_fraction_full 0.999
_diffrn_reflns_Laue_measured_fraction_max 0.999
_diffrn_reflns_limit_h_max 16
_diffrn_reflns_limit_h_min -16
_diffrn_reflns_limit_k_max 18
_diffrn_reflns_limit_k_min -18
_diffrn_reflns_limit_l_max 44
_diffrn_reflns_limit_l_min -41
_diffrn_reflns_number 49714
_diffrn_reflns_point_group_measured_fraction_full 0.999
_diffrn_reflns_point_group_measured_fraction_max 0.999
_diffrn_reflns_theta_full 25.242
_diffrn_reflns_theta_max 26.371
_diffrn_reflns_theta_min 2.310
_diffrn_source 'micro-focus sealed X-ray tube'
_diffrn_source_type 'SuperNova (Mo) X-ray Source'
_exptl_absorpt_coefficient_mu 8.462
_exptl_absorpt_correction_T_max 0.776
_exptl_absorpt_correction_T_min 0.191
_exptl_absorpt_correction_type analytical
_exptl_absorpt_process_details
;
CrysAlisPro 1.171.39.13a (Rigaku Oxford Diffraction, 2015)
Analytical numeric absorption correction using a multifaceted crystal
            model based on expressions derived by R.C. Clark & J.S. Reid.
(Clark, R. C. & Reid, J. S. (1995). Acta Cryst. A51, 887-897)
Empirical absorption correction using spherical harmonics,
 implemented in SCALE3 ABSPACK scaling algorithm.
;
_exptl_crystal_colour colourless
_exptl_crystal_density_diffrn 2.367
_exptl_crystal_description plate
_exptl_crystal_F_000 4768
_exptl_crystal_size_max 0.25
_exptl_crystal_size_mid 0.08
_exptl_crystal_size_min 0.03
_refine_diff_density_max 1.754
_refine_diff_density_min -0.955
_refine_diff_density_rms 0.100
_refine_ls_extinction_method none
_refine_ls_goodness_of_fit_ref 1.077
_refine_ls_hydrogen_treatment constr
_refine_ls_matrix_type full
_refine_ls_number_parameters 541
_refine_ls_number_reflns 7315
_refine_ls_number_restraints 18
_refine_ls_restrained_S_all 1.108
_refine_ls_R_factor_all 0.0302
_refine_ls_R_factor_gt 0.0232
_refine_ls_shift/su_max 0.003
_refine_ls_shift/su_mean 0.000
_refine_ls_structure_factor_coef Fsqd
_refine_ls_weighting_details 'w=1/[\s^2^(Fo^2^)+(0.0198P)^2^+18.0424P] where P=(Fo^2^+2Fc^2^)/3'
_refine_ls_weighting_scheme calc
_refine_ls_wR_factor_gt 0.0517
_refine_ls_wR_factor_ref 0.0545
_reflns_Friedel_coverage 0.000
_reflns_number_gt 6311
_reflns_number_total 7315
_reflns_threshold_expression 'I > 2\s(I)'
_cod_data_source_file c8dt05034a2.cif
_cod_data_source_block 5
_cod_depositor_comments 'Adding full bibliography for 7048983--7048998.cif.'
_cod_database_code 7048991
_shelx_shelxl_version_number 2018/3
_shelx_space_group_comment
;
The symmetry employed for this shelxl refinement is uniquely defined
by the following loop, which should always be used as a source of
symmetry information in preference to the above space-group names.
They are only intended as comments.
;
_shelx_estimated_absorpt_t_max 0.785
_shelx_estimated_absorpt_t_min 0.226
_olex2_refinement_description
;
1. Fixed Uiso
 At 1.2 times of:
  All C(H) groups
2. Uiso/Uaniso restraints and constraints
F9 \\sim F10 \\sim F11: within 3A with sigma of 0.005 and sigma for terminal
atoms of 0.01
3.a Aromatic/amide H refined with riding coordinates:
 C1(H1), C2(H2), C3(H3), C4(H4), C8(H8), C9(H9), C10(H10), C19(H19), C20(H20),
 C21(H21), C22(H22), C26(H26), C27(H27), C28(H28)
;
_olex2_submission_special_instructions 'No special instructions were received'
_oxdiff_exptl_absorpt_empirical_details
;
Empirical correction (ABSPACK) includes:
- Absorption correction using spherical harmonics
- Frame scaling
- Detector area scaling
- B-factor correction
;
_oxdiff_exptl_absorpt_empirical_full_max 1.725
_oxdiff_exptl_absorpt_empirical_full_min 0.678

loop_
_space_group_symop_operation_xyz
'x, y, z'
'-x+1/2, -y, z+1/2'
'-x, y+1/2, -z+1/2'
'x+1/2, -y+1/2, -z'
'-x, -y, -z'
'x-1/2, y, -z-1/2'
'x, -y-1/2, z-1/2'
'-x-1/2, y-1/2, z'

loop_
_atom_site_label
_atom_site_type_symbol
_atom_site_fract_x
_atom_site_fract_y
_atom_site_fract_z
_atom_site_U_iso_or_equiv
_atom_site_adp_type
_atom_site_occupancy
_atom_site_site_symmetry_order
_atom_site_calc_flag
_atom_site_refinement_flags_posn
_atom_site_refinement_flags_adp
Au1 Au 0.19150(2) 0.43775(2) 0.69305(2) 0.02477(5) Uani 1 1 d . .
C1 C 0.4137(3) 0.4307(3) 0.69357(11) 0.0283(9) Uani 1 1 d . .
H1 H 0.406468 0.431437 0.720364 0.034 Uiso 1 1 calc R .
C2 C 0.5071(3) 0.4294(3) 0.67849(13) 0.0363(10) Uani 1 1 d . .
H2 H 0.564182 0.429292 0.694472 0.044 Uiso 1 1 calc R .
C3 C 0.5176(3) 0.4283(3) 0.63952(13) 0.0381(11) Uani 1 1 d . .
H3 H 0.582199 0.427583 0.628468 0.046 Uiso 1 1 calc R .
C4 C 0.4346(3) 0.4282(3) 0.61679(12) 0.0334(10) Uani 1 1 d . .
H4 H 0.442048 0.426786 0.590016 0.040 Uiso 1 1 calc R .
C5 C 0.3391(3) 0.4302(3) 0.63264(11) 0.0267(8) Uani 1 1 d . .
C6 C 0.2430(3) 0.4333(3) 0.61311(11) 0.0275(9) Uani 1 1 d . .
C7 C 0.1579(3) 0.4426(3) 0.63625(11) 0.0272(8) Uani 1 1 d . .
C8 C 0.0636(3) 0.4493(3) 0.62075(13) 0.0340(10) Uani 1 1 d . .
H8 H 0.006904 0.455980 0.636673 0.041 Uiso 1 1 calc R .
C9 C 0.0525(3) 0.4461(3) 0.58150(13) 0.0386(11) Uani 1 1 d . .
H9 H -0.012217 0.450676 0.570678 0.046 Uiso 1 1 calc R .
C10 C 0.1338(4) 0.4366(3) 0.55832(13) 0.0433(12) Uani 1 1 d . .
H10 H 0.125339 0.433581 0.531609 0.052 Uiso 1 1 calc R .
C11 C 0.2282(3) 0.4312(3) 0.57390(12) 0.0349(10) Uani 1 1 d . .
C12 C 0.3113(4) 0.4159(4) 0.51401(14) 0.0510(14) Uani 1 1 d . .
C13 C 0.2330(3) 0.4273(3) 0.75027(11) 0.0272(8) Uani 1 1 d . .
C14 C 0.2576(3) 0.5003(3) 0.77215(12) 0.0309(9) Uani 1 1 d . .
C15 C 0.2817(3) 0.4946(3) 0.81007(12) 0.0349(10) Uani 1 1 d . .
C16 C 0.2844(3) 0.4140(3) 0.82722(12) 0.0330(10) Uani 1 1 d . .
C17 C 0.2607(3) 0.3390(3) 0.80652(12) 0.0319(9) Uani 1 1 d . .
C18 C 0.2357(3) 0.3482(3) 0.76888(12) 0.0286(9) Uani 1 1 d . .
Cl1 Cl 0.03061(8) 0.44776(9) 0.71293(3) 0.0425(3) Uani 1 1 d . .
F1 F 0.2617(3) 0.3456(2) 0.50309(9) 0.0723(10) Uani 1 1 d . .
F2 F 0.2719(3) 0.4842(2) 0.49701(9) 0.0713(10) Uani 1 1 d . .
F3 F 0.4054(3) 0.4093(3) 0.50256(9) 0.0768(11) Uani 1 1 d . .
F4 F 0.2590(2) 0.58133(16) 0.75643(8) 0.0501(7) Uani 1 1 d . .
F5 F 0.3038(2) 0.56719(18) 0.82992(8) 0.0549(8) Uani 1 1 d . .
F6 F 0.3087(2) 0.4066(2) 0.86396(7) 0.0491(7) Uani 1 1 d . .
F7 F 0.2619(2) 0.25980(17) 0.82349(8) 0.0506(7) Uani 1 1 d . .
F8 F 0.2116(2) 0.27315(16) 0.74991(7) 0.0432(6) Uani 1 1 d . .
N1 N 0.3316(2) 0.4309(2) 0.67187(10) 0.0266(7) Uani 1 1 d . .
O1 O 0.3149(2) 0.4238(3) 0.55200(9) 0.0507(9) Uani 1 1 d . .
Au2 Au 0.54202(2) 0.81021(2) 0.42485(2) 0.02890(5) Uani 1 1 d . .
C19 C 0.4800(3) 0.8037(3) 0.34342(12) 0.0335(10) Uani 1 1 d . .
H19 H 0.414747 0.796495 0.353438 0.040 Uiso 1 1 calc R .
C20 C 0.4927(4) 0.8074(3) 0.30478(12) 0.0392(11) Uani 1 1 d . .
H20 H 0.436713 0.804213 0.288323 0.047 Uiso 1 1 calc R .
C21 C 0.5870(3) 0.8157(3) 0.29032(13) 0.0390(11) Uani 1 1 d . .
H21 H 0.597384 0.816805 0.263681 0.047 Uiso 1 1 calc R .
C22 C 0.6672(3) 0.8224(3) 0.31504(13) 0.0371(10) Uani 1 1 d . .
H22 H 0.732722 0.828543 0.305122 0.044 Uiso 1 1 calc R .
C23 C 0.6532(3) 0.8203(3) 0.35384(12) 0.0282(9) Uani 1 1 d . .
C24 C 0.7288(3) 0.8294(3) 0.38373(12) 0.0303(9) Uani 1 1 d . .
C25 C 0.6935(3) 0.8268(3) 0.42147(12) 0.0324(10) Uani 1 1 d . .
C26 C 0.7591(3) 0.8336(3) 0.45155(13) 0.0406(11) Uani 1 1 d . .
H26 H 0.734724 0.831048 0.476827 0.049 Uiso 1 1 calc R .
C27 C 0.8597(3) 0.8439(4) 0.44496(15) 0.0487(13) Uani 1 1 d . .
H27 H 0.904544 0.847022 0.465765 0.058 Uiso 1 1 calc R .
C28 C 0.8957(3) 0.8498(4) 0.40857(15) 0.0486(13) Uani 1 1 d . .
H28 H 0.964875 0.859119 0.404217 0.058 Uiso 1 1 calc R .
C29 C 0.8313(3) 0.8422(4) 0.37865(14) 0.0434(12) Uani 1 1 d . .
C30 C 0.9504(4) 0.8170(3) 0.32925(15) 0.0438(12) Uani 1 1 d . .
C31 C 0.3876(3) 0.7883(3) 0.42567(11) 0.0292(9) Uani 1 1 d . .
C32 C 0.3200(3) 0.8534(3) 0.41663(11) 0.0306(9) Uani 1 1 d . .
C33 C 0.2185(3) 0.8390(3) 0.41575(12) 0.0333(10) Uani 1 1 d . .
C34 C 0.1825(3) 0.7569(3) 0.42471(12) 0.0330(10) Uani 1 1 d . .
C35 C 0.2468(3) 0.6914(3) 0.43469(11) 0.0313(9) Uani 1 1 d . .
C36 C 0.3476(3) 0.7074(3) 0.43495(12) 0.0312(9) Uani 1 1 d . .
Cl2 Cl 0.53694(9) 0.81754(10) 0.48883(3) 0.0499(3) Uani 1 1 d . .
F9 F 0.9672(4) 0.7376(2) 0.34109(13) 0.1037(14) Uani 1 1 d . U
F10 F 1.0275(2) 0.8620(3) 0.34081(10) 0.0753(10) Uani 1 1 d . U
F11 F 0.9526(2) 0.8193(3) 0.29219(9) 0.0812(11) Uani 1 1 d . U
F12 F 0.3531(2) 0.93520(17) 0.40812(8) 0.0431(6) Uani 1 1 d . .
F13 F 0.1549(2) 0.90504(19) 0.40697(8) 0.0487(7) Uani 1 1 d . .
F14 F 0.08385(19) 0.7415(2) 0.42370(8) 0.0478(7) Uani 1 1 d . .
F15 F 0.2105(2) 0.61061(18) 0.44357(8) 0.0443(7) Uani 1 1 d . .
F16 F 0.4083(2) 0.63956(18) 0.44486(8) 0.0445(7) Uani 1 1 d . .
N2 N 0.5576(2) 0.8100(2) 0.36742(9) 0.0265(7) Uani 1 1 d . .
O2 O 0.8654(2) 0.8542(3) 0.34123(10) 0.0710(13) Uani 1 1 d . .

loop_
_atom_site_aniso_label
_atom_site_aniso_U_11
_atom_site_aniso_U_22
_atom_site_aniso_U_33
_atom_site_aniso_U_23
_atom_site_aniso_U_13
_atom_site_aniso_U_12
Au1 0.02363(8) 0.03152(8) 0.01917(8) -0.00131(6) -0.00037(6) -0.00139(6)
C1 0.027(2) 0.037(2) 0.021(2) 0.0023(18) -0.0056(16) 0.0032(18)
C2 0.028(2) 0.050(3) 0.031(2) 0.003(2) -0.0038(18) 0.005(2)
C3 0.029(2) 0.046(3) 0.039(3) 0.001(2) 0.0049(19) 0.009(2)
C4 0.037(2) 0.042(2) 0.021(2) -0.0011(19) 0.0030(18) 0.007(2)
C5 0.035(2) 0.026(2) 0.020(2) -0.0003(16) 0.0004(16) 0.0048(17)
C6 0.034(2) 0.028(2) 0.021(2) -0.0028(17) -0.0030(17) 0.0021(17)
C7 0.032(2) 0.029(2) 0.021(2) 0.0003(17) -0.0028(16) 0.0010(18)
C8 0.028(2) 0.041(2) 0.033(2) -0.002(2) -0.0030(18) -0.0001(19)
C9 0.033(2) 0.046(3) 0.037(3) 0.000(2) -0.0146(19) 0.004(2)
C10 0.049(3) 0.055(3) 0.025(2) -0.005(2) -0.013(2) 0.003(2)
C11 0.039(2) 0.044(3) 0.022(2) -0.0045(19) -0.0031(18) 0.006(2)
C12 0.063(3) 0.065(4) 0.025(3) -0.001(2) 0.001(2) 0.018(3)
C13 0.025(2) 0.037(2) 0.020(2) -0.0001(17) 0.0025(16) -0.0007(17)
C14 0.039(2) 0.030(2) 0.024(2) 0.0050(17) -0.0031(18) -0.0038(18)
C15 0.040(2) 0.039(2) 0.026(2) -0.0019(19) -0.0044(19) -0.010(2)
C16 0.029(2) 0.046(3) 0.025(2) 0.0079(19) -0.0013(17) -0.0056(19)
C17 0.029(2) 0.036(2) 0.031(2) 0.0072(19) 0.0035(18) -0.0004(18)
C18 0.025(2) 0.034(2) 0.026(2) -0.0037(18) 0.0024(17) 0.0011(17)
Cl1 0.0259(5) 0.0674(8) 0.0343(6) -0.0059(6) 0.0051(4) 0.0000(5)
F1 0.103(3) 0.069(2) 0.0447(19) -0.0205(17) -0.0082(19) 0.011(2)
F2 0.086(2) 0.080(2) 0.048(2) 0.0206(18) 0.0021(18) 0.022(2)
F3 0.071(2) 0.124(3) 0.0351(18) 0.0031(19) 0.0183(16) 0.028(2)
F4 0.085(2) 0.0314(13) 0.0341(15) 0.0073(12) -0.0177(14) -0.0114(14)
F5 0.089(2) 0.0439(16) 0.0316(15) -0.0048(13) -0.0166(15) -0.0212(16)
F6 0.0630(18) 0.0610(18) 0.0233(14) 0.0108(13) -0.0129(13) -0.0154(15)
F7 0.070(2) 0.0378(15) 0.0436(17) 0.0159(13) -0.0073(15) -0.0036(14)
F8 0.0615(17) 0.0304(13) 0.0377(15) -0.0060(12) 0.0008(13) -0.0034(12)
N1 0.0201(16) 0.0257(17) 0.034(2) 0.0054(15) 0.0023(14) 0.0012(13)
O1 0.0438(19) 0.089(3) 0.0191(16) -0.0069(17) 0.0022(14) 0.0099(19)
Au2 0.02445(8) 0.04114(10) 0.02112(9) 0.00234(7) 0.00046(6) 0.00203(7)
C19 0.030(2) 0.042(2) 0.029(2) 0.001(2) -0.0010(18) -0.0021(19)
C20 0.040(3) 0.051(3) 0.026(2) 0.000(2) -0.0063(19) -0.007(2)
C21 0.042(3) 0.051(3) 0.023(2) 0.002(2) 0.0048(19) 0.000(2)
C22 0.033(2) 0.048(3) 0.030(2) 0.006(2) 0.0043(18) 0.001(2)
C23 0.026(2) 0.031(2) 0.028(2) 0.0033(18) 0.0020(17) 0.0025(17)
C24 0.026(2) 0.035(2) 0.030(2) 0.0059(18) -0.0001(17) 0.0054(18)
C25 0.025(2) 0.040(2) 0.032(2) 0.0028(19) 0.0003(17) 0.0041(18)
C26 0.034(2) 0.059(3) 0.029(2) 0.002(2) -0.0023(19) 0.002(2)
C27 0.031(2) 0.070(3) 0.045(3) 0.005(3) -0.009(2) 0.003(2)
C28 0.026(2) 0.071(3) 0.049(3) 0.018(3) -0.002(2) 0.000(2)
C29 0.032(2) 0.061(3) 0.037(3) 0.013(2) 0.000(2) 0.002(2)
C30 0.039(3) 0.052(3) 0.041(3) -0.003(2) 0.006(2) -0.010(2)
C31 0.027(2) 0.044(2) 0.017(2) 0.0022(18) 0.0021(16) -0.0034(18)
C32 0.031(2) 0.043(2) 0.018(2) 0.0025(18) -0.0028(16) -0.0001(19)
C33 0.034(2) 0.044(2) 0.022(2) -0.0002(19) -0.0070(18) 0.008(2)
C34 0.026(2) 0.051(3) 0.021(2) -0.0048(19) -0.0018(17) -0.002(2)
C35 0.040(2) 0.035(2) 0.019(2) 0.0018(18) 0.0037(17) -0.0051(19)
C36 0.031(2) 0.042(2) 0.021(2) -0.0008(18) 0.0011(17) 0.0076(19)
Cl2 0.0374(6) 0.0903(10) 0.0219(6) -0.0008(6) 0.0007(4) 0.0028(6)
F9 0.161(4) 0.054(2) 0.095(3) -0.007(2) 0.053(3) 0.005(2)
F10 0.0512(18) 0.104(3) 0.071(2) -0.022(2) 0.0133(16) -0.0227(19)
F11 0.060(2) 0.144(3) 0.0398(19) -0.008(2) 0.0137(15) -0.022(2)
F12 0.0423(15) 0.0403(14) 0.0467(16) 0.0119(13) -0.0073(12) -0.0052(12)
F13 0.0363(14) 0.0540(17) 0.0557(18) 0.0073(14) -0.0101(13) 0.0099(13)
F14 0.0283(13) 0.0656(18) 0.0495(18) 0.0061(14) -0.0028(12) -0.0053(13)
F15 0.0472(16) 0.0468(16) 0.0389(16) 0.0059(13) 0.0012(12) -0.0106(13)
F16 0.0417(15) 0.0471(15) 0.0447(17) 0.0082(13) 0.0028(12) 0.0097(13)
N2 0.0279(17) 0.0308(17) 0.0208(17) 0.0004(15) 0.0016(13) 0.0008(14)
O2 0.0303(18) 0.141(4) 0.042(2) 0.031(2) 0.0093(16) 0.011(2)

loop_
_atom_type_symbol
_atom_type_description
_atom_type_scat_dispersion_real
_atom_type_scat_dispersion_imag
_atom_type_scat_source
C C 0.0033 0.0016 'International Tables Vol C Tables 4.2.6.8 and 6.1.1.4'
H H 0.0000 0.0000 'International Tables Vol C Tables 4.2.6.8 and 6.1.1.4'
Au Au -2.0133 8.8022 'International Tables Vol C Tables 4.2.6.8 and 6.1.1.4'
Cl Cl 0.1484 0.1585 'International Tables Vol C Tables 4.2.6.8 and 6.1.1.4'
F F 0.0171 0.0103 'International Tables Vol C Tables 4.2.6.8 and 6.1.1.4'
N N 0.0061 0.0033 'International Tables Vol C Tables 4.2.6.8 and 6.1.1.4'
O O 0.0106 0.0060 'International Tables Vol C Tables 4.2.6.8 and 6.1.1.4'

loop_
_exptl_crystal_face_index_h
_exptl_crystal_face_index_k
_exptl_crystal_face_index_l
_exptl_crystal_face_perp_dist
0 0 -1 0.0183
0 0 1 0.0143
-1 0 -1 0.0362
1 0 1 0.0242
0 1 0 0.1204
-1 -5 -1 0.1190

loop_
_geom_angle_atom_site_label_1
_geom_angle_atom_site_label_2
_geom_angle_atom_site_label_3
_geom_angle
C7 Au1 C13 176.43(16)
C7 Au1 Cl1 95.16(12)
C13 Au1 Cl1 87.73(11)
N1 Au1 C7 81.12(15)
N1 Au1 C13 96.02(14)
N1 Au1 Cl1 176.21(10)
C2 C1 H1 118.9
N1 C1 H1 118.9
N1 C1 C2 122.2(4)
C1 C2 H2 120.6
C1 C2 C3 118.8(4)
C3 C2 H2 120.6
C2 C3 H3 120.0
C4 C3 C2 119.9(4)
C4 C3 H3 120.0
C3 C4 H4 119.7
C3 C4 C5 120.6(4)
C5 C4 H4 119.7
C4 C5 C6 128.3(4)
N1 C5 C4 117.8(4)
N1 C5 C6 113.9(3)
C7 C6 C5 116.4(3)
C11 C6 C5 126.2(4)
C11 C6 C7 117.4(4)
C6 C7 Au1 112.5(3)
C8 C7 Au1 126.1(3)
C8 C7 C6 121.3(4)
C7 C8 H8 120.4
C7 C8 C9 119.2(4)
C9 C8 H8 120.4
C8 C9 H9 119.6
C10 C9 C8 120.8(4)
C10 C9 H9 119.6
C9 C10 H10 120.1
C9 C10 C11 119.8(4)
C11 C10 H10 120.1
C6 C11 O1 115.4(4)
C10 C11 C6 121.5(4)
C10 C11 O1 123.1(4)
F1 C12 F3 109.2(5)
F1 C12 O1 112.5(5)
F2 C12 F1 107.6(5)
F2 C12 F3 107.7(5)
F2 C12 O1 113.7(5)
F3 C12 O1 105.9(4)
C14 C13 Au1 122.5(3)
C18 C13 Au1 122.4(3)
C18 C13 C14 115.1(4)
C15 C14 C13 123.0(4)
F4 C14 C13 120.0(4)
F4 C14 C15 116.9(4)
C16 C15 C14 119.5(4)
F5 C15 C14 120.6(4)
F5 C15 C16 119.9(4)
C15 C16 C17 119.6(4)
F6 C16 C15 120.7(4)
F6 C16 C17 119.7(4)
C18 C17 C16 118.7(4)
F7 C17 C16 119.7(4)
F7 C17 C18 121.7(4)
C13 C18 C17 124.0(4)
F8 C18 C13 119.4(4)
F8 C18 C17 116.6(4)
C1 N1 Au1 123.5(3)
C1 N1 C5 120.6(3)
C5 N1 Au1 115.9(3)
C12 O1 C11 121.7(4)
C25 Au2 C31 176.72(17)
C25 Au2 Cl2 94.70(13)
C31 Au2 Cl2 87.96(11)
N2 Au2 C25 80.82(15)
N2 Au2 C31 96.59(14)
N2 Au2 Cl2 175.02(10)
C20 C19 H19 119.1
N2 C19 H19 119.1
N2 C19 C20 121.7(4)
C19 C20 H20 120.4
C21 C20 C19 119.2(4)
C21 C20 H20 120.4
C20 C21 H21 120.4
C20 C21 C22 119.2(4)
C22 C21 H21 120.4
C21 C22 H22 119.5
C23 C22 C21 121.0(4)
C23 C22 H22 119.5
C22 C23 C24 128.0(4)
N2 C23 C22 118.2(4)
N2 C23 C24 113.8(4)
C25 C24 C23 116.3(4)
C29 C24 C23 126.8(4)
C29 C24 C25 116.9(4)
C24 C25 Au2 112.9(3)
C26 C25 Au2 126.5(3)
C26 C25 C24 120.6(4)
C25 C26 H26 119.9
C27 C26 C25 120.1(4)
C27 C26 H26 119.9
C26 C27 H27 119.7
C28 C27 C26 120.6(5)
C28 C27 H27 119.7
C27 C28 H28 120.2
C29 C28 C27 119.5(4)
C29 C28 H28 120.2
C24 C29 O2 117.2(4)
C28 C29 C24 122.2(5)
C28 C29 O2 120.4(4)
F9 C30 F10 104.3(5)
F9 C30 F11 110.2(5)
F9 C30 O2 115.9(5)
F10 C30 F11 106.3(4)
F10 C30 O2 110.8(5)
F11 C30 O2 108.8(4)
C32 C31 Au2 122.2(3)
C36 C31 Au2 121.9(3)
C36 C31 C32 115.8(4)
C31 C32 C33 122.9(4)
F12 C32 C31 119.4(4)
F12 C32 C33 117.7(4)
C34 C33 C32 119.0(4)
F13 C33 C32 120.8(4)
F13 C33 C34 120.1(4)
C35 C34 C33 119.9(4)
F14 C34 C33 119.9(4)
F14 C34 C35 120.2(4)
C34 C35 C36 119.7(4)
F15 C35 C34 119.4(4)
F15 C35 C36 120.8(4)
C35 C36 C31 122.6(4)
F16 C36 C31 120.1(4)
F16 C36 C35 117.3(4)
C19 N2 Au2 123.1(3)
C19 N2 C23 120.6(4)
C23 N2 Au2 116.2(3)
C30 O2 C29 121.2(4)

loop_
_geom_bond_atom_site_label_1
_geom_bond_atom_site_label_2
_geom_bond_distance
Au1 C7 2.055(4)
Au1 C13 2.099(4)
Au1 Cl1 2.2732(10)
Au1 N1 2.024(3)
C1 H1 0.9500
C1 C2 1.361(6)
C1 N1 1.341(5)
C2 H2 0.9500
C2 C3 1.382(6)
C3 H3 0.9500
C3 C4 1.371(6)
C4 H4 0.9500
C4 C5 1.397(6)
C5 C6 1.462(6)
C5 N1 1.387(5)
C6 C7 1.410(6)
C6 C11 1.398(6)
C7 C8 1.381(6)
C8 H8 0.9500
C8 C9 1.393(6)
C9 H9 0.9500
C9 C10 1.371(7)
C10 H10 0.9500
C10 C11 1.381(6)
C11 O1 1.401(5)
C12 F1 1.312(7)
C12 F2 1.306(6)
C12 F3 1.329(6)
C12 O1 1.346(6)
C13 C14 1.388(6)
C13 C18 1.365(6)
C14 C15 1.379(6)
C14 F4 1.346(5)
C15 C16 1.362(6)
C15 F5 1.336(5)
C16 C17 1.387(6)
C16 F6 1.341(5)
C17 C18 1.376(6)
C17 F7 1.340(5)
C18 F8 1.358(5)
Au2 C25 2.050(4)
Au2 C31 2.098(4)
Au2 Cl2 2.2603(11)
Au2 N2 2.036(3)
C19 H19 0.9500
C19 C20 1.374(6)
C19 N2 1.344(5)
C20 H20 0.9500
C20 C21 1.369(7)
C21 H21 0.9500
C21 C22 1.388(6)
C22 H22 0.9500
C22 C23 1.381(6)
C23 C24 1.468(6)
C23 N2 1.377(5)
C24 C25 1.413(6)
C24 C29 1.400(6)
C25 C26 1.382(6)
C26 H26 0.9500
C26 C27 1.378(7)
C27 H27 0.9500
C27 C28 1.374(7)
C28 H28 0.9500
C28 C29 1.369(7)
C29 O2 1.409(6)
C30 F9 1.291(6)
C30 F10 1.303(6)
C30 F11 1.308(6)
C30 O2 1.339(6)
C31 C32 1.376(6)
C31 C36 1.376(6)
C32 C33 1.378(6)
C32 F12 1.350(5)
C33 C34 1.370(6)
C33 F13 1.349(5)
C34 C35 1.361(6)
C34 F14 1.344(5)
C35 C36 1.373(6)
C35 F15 1.352(5)
C36 F16 1.356(5)
